data_2300239
loop_
_publ_author_name
'Stone, Kevin H.'
'Lapidus, Saul H.'
'Stephens, Peter W.'

_publ_section_title
;
 Implementation and use of robust refinement in powder diffraction in
 the presence of impurities
;
_journal_coeditor_code DB5058
_journal_issue 3
_journal_name_full 'Journal of Applied Crystallography'
_journal_page_first 385
_journal_page_last 391
_journal_paper_doi 10.1107/S0021889809008450
_journal_volume 42
_journal_year 2009
_chemical_formula_moiety 'C8 H9 N O2'
_chemical_formula_structural 'C8 H9 N O2'
_chemical_formula_sum 'C8 H9 N O2'
_chemical_formula_weight 151.16
_chemical_name_common acetaminophen
_space_group_crystal_system monoclinic
_space_group_IT_number 14
_space_group_name_Hall '-P 2yab'
_space_group_name_H-M_alt 'P 1 21/a 1'
_cell_angle_alpha 90
_cell_angle_beta 115.6974(15)
_cell_angle_gamma 90
_cell_formula_units_Z 4
_cell_length_a 12.8856(3)
_cell_length_b 9.3812(2)
_cell_length_c 7.10114(18)
_cell_volume 773.50(4)
_diffrn_radiation_monochromator 'double Si(111)'
_diffrn_radiation_wavelength 0.698291
_cod_data_source_file db5058.cif
_cod_data_source_block Acet_69%_Robust
_cod_depositor_comments
;
 Updating space group information.

 2018-07-31

The following automatic conversions were performed:
'_space_group_crystal_system' value 'Monoclinic' changed to 'monoclinic'
according to '/home/saulius/struct/CIF-dictionaries/cif_core.dic'
dictionary named 'cif_core.dic' version 2.4.1 from 2010-06-29.

Automatic conversion script
Id: cif_fix_enum 1527 2010-12-29 10:47:43Z saulius 
;
_cod_database_code 2300239

loop_
_space_group_symop_id
_space_group_symop_operation_xyz
1 x,y,z
2 -x+1/2,y+1/2,-z
3 -x,-y,-z
4 x+1/2,-y+1/2,z

loop_
_atom_site_type_symbol
_atom_site_label
_atom_site_fract_x
_atom_site_fract_y
_atom_site_fract_z
_atom_site_occupancy
C C1a 0.43774 0.352333 -0.1565339 1
C C2a 0.51341 0.353965 -0.249489 1
C C3a 0.60913 0.264152 -0.1753351 1
C C4a 0.62916 0.172707 -0.008226084 1
C C5a 0.55349 0.171075 0.08472903 1
C C6a 0.45777 0.260888 0.01057511 1
C C7a 0.2887 0.505664 -0.3982949 1
C C8a 0.18059 0.591062 -0.4264865 1
N N1a 0.34197 0.442553 -0.2129372 1
O O1a 0.72746 0.086108 0.06528807 1
O O2a 0.30848 0.497565 -0.5472104 1
H H1a 0.70514 7.985238 0.07496626 1
H H2a 0.49904 0.419534 -0.3693105 1
H H3a 0.66339 0.265323 -0.2419863 1
H H5a 0.56786 0.105506 0.2045505 1
H H6a 0.40351 0.259717 0.07722633 1
H H8a 0.13798 0.621132 -0.5757665 1
H H8b 0.1329 0.533185 -0.3750937 1
H H8c 0.20354 0.672588 -0.3258271 1
H H9a 0.31102 0.452962 -0.1065928 1
